data_4315917
loop_
_publ_author_name
'Pei-Xin Li'
'Fang Kong'
'Chun-Li Hu'
'Na Zhao'
'Jiang-Gao Mao'

_publ_section_title
;
 A Series of New Phases Containing Three Different Asymmetric Building
 Units
;
_journal_name_full 'Inorganic Chemistry'
_journal_page_first 5943
_journal_page_last 5952
_journal_paper_doi 10.1021/ic100462r
_journal_volume 49
_journal_year 2010
_chemical_formula_sum 'Bi2 Mo2 O13 Se2'
_chemical_formula_weight 975.76
_chemical_name_systematic
; 
 ? 
;
_space_group_IT_number 2
_symmetry_cell_setting triclinic
_symmetry_space_group_name_Hall '-P 1'
_symmetry_space_group_name_H-M 'P -1'
_atom_sites_solution_hydrogens none
_atom_sites_solution_primary direct
_atom_sites_solution_secondary difmap
_audit_creation_method SHELXL-97
_cell_angle_alpha 89.76(4)
_cell_angle_beta 82.45(3)
_cell_angle_gamma 86.40(4)
_cell_formula_units_Z 2
_cell_length_a 6.585(7)
_cell_length_b 6.929(9)
_cell_length_c 11.618(14)
_cell_measurement_reflns_used 1520
_cell_measurement_temperature 293(2)
_cell_measurement_theta_max 27.4487
_cell_measurement_theta_min 2.9453
_cell_volume 524.5(11)
_computing_structure_refinement 'SHELXL-97 (Sheldrick, 1997)'
_computing_structure_solution 'SHELXS-97 (Sheldrick, 1990)'
_diffrn_ambient_temperature 293(2)
_diffrn_detector_area_resol_mean 28.5714
_diffrn_measured_fraction_theta_full 0.965
_diffrn_measured_fraction_theta_max 0.965
_diffrn_measurement_device_type Saturn70
_diffrn_measurement_method CCD_Profile_fitting
_diffrn_radiation_monochromator graphite
_diffrn_radiation_source 'fine-focus sealed tube'
_diffrn_radiation_type MoK\a
_diffrn_radiation_wavelength 0.71073
_diffrn_reflns_av_R_equivalents 0.0250
_diffrn_reflns_av_sigmaI/netI 0.0440
_diffrn_reflns_limit_h_max 8
_diffrn_reflns_limit_h_min -8
_diffrn_reflns_limit_k_max 8
_diffrn_reflns_limit_k_min -8
_diffrn_reflns_limit_l_max 14
_diffrn_reflns_limit_l_min -15
_diffrn_reflns_number 4034
_diffrn_reflns_theta_full 27.49
_diffrn_reflns_theta_max 27.49
_diffrn_reflns_theta_min 2.95
_diffrn_standards_decay_% <1.0%
_exptl_absorpt_coefficient_mu 42.803
_exptl_absorpt_correction_T_max 1.0000
_exptl_absorpt_correction_T_min 0.6232
_exptl_absorpt_correction_type multi-scan
_exptl_crystal_colour Colorless
_exptl_crystal_density_diffrn 6.179
_exptl_crystal_density_method 'not measured'
_exptl_crystal_description brick
_exptl_crystal_F_000 844
_exptl_crystal_size_max 0.0300
_exptl_crystal_size_mid 0.0200
_exptl_crystal_size_min 0.0200
_refine_diff_density_max 1.146
_refine_diff_density_min -1.173
_refine_diff_density_rms 0.271
_refine_ls_extinction_method none
_refine_ls_goodness_of_fit_ref 0.970
_refine_ls_hydrogen_treatment none
_refine_ls_matrix_type full
_refine_ls_number_parameters 172
_refine_ls_number_reflns 2317
_refine_ls_number_restraints 0
_refine_ls_restrained_S_all 0.970
_refine_ls_R_factor_all 0.0272
_refine_ls_R_factor_gt 0.0203
_refine_ls_shift/su_max 0.001
_refine_ls_shift/su_mean 0.000
_refine_ls_structure_factor_coef Fsqd
_refine_ls_weighting_details 'calc w=1/[\s^2^(Fo^2^)+(0.0000P)^2^+0.0000P] where P=(Fo^2^+2Fc^2^)/3'
_refine_ls_weighting_scheme calc
_refine_ls_wR_factor_gt 0.0376
_refine_ls_wR_factor_ref 0.0397
_reflns_number_gt 1955
_reflns_number_total 2317
_reflns_threshold_expression >2sigma(I)
_cod_data_source_file ic100462r_si_001_5.cif
_cod_data_source_block Bi2Mo2Se2O13
_cod_depositor_comments
;
The following automatic conversions were performed:

'_exptl_absorpt_correction_type' value 'Multi-scan' changed to
'multi-scan' according to the built-in table from CIF Core dictionary
named 'cif_core.dic' version 2.4.1 from 2010-06-29.

Automatic conversion script
Id: cif_fix_values 1646 2011-03-28 12:23:43Z adriana 
;
_cod_database_code 4315917

loop_
_symmetry_equiv_pos_as_xyz
'x, y, z'
'-x, -y, -z'

loop_
_atom_site_label
_atom_site_type_symbol
_atom_site_fract_x
_atom_site_fract_y
_atom_site_fract_z
_atom_site_U_iso_or_equiv
_atom_site_adp_type
_atom_site_occupancy
_atom_site_symmetry_multiplicity
_atom_site_calc_flag
_atom_site_refinement_flags
_atom_site_disorder_assembly
_atom_site_disorder_group
Bi1 Bi 0.80436(3) 0.12758(3) 0.11231(2) 0.01031(7) Uani 1 1 d . . .
Bi2 Bi 1.36486(3) 0.39933(3) 0.35296(2) 0.00908(7) Uani 1 1 d . . .
Mo1 Mo 1.25068(7) -0.11348(7) 0.18913(5) 0.00596(11) Uani 1 1 d . . .
Mo2 Mo 0.87574(8) 0.64068(8) 0.29941(5) 0.00652(12) Uani 1 1 d . . .
Se1 Se 0.82123(9) 0.21000(8) 0.43530(5) 0.00712(13) Uani 1 1 d . . .
Se2 Se 0.76152(9) 0.58358(8) -0.05930(5) 0.00721(13) Uani 1 1 d . . .
O1 O 0.6262(6) 0.3458(6) 0.5101(4) 0.0131(10) Uani 1 1 d . . .
O2 O 0.9754(6) 0.3939(6) 0.3795(4) 0.0093(9) Uani 1 1 d . . .
O3 O 0.6970(6) 0.1606(6) 0.3230(4) 0.0132(10) Uani 1 1 d . . .
O4 O 0.5987(6) 0.6582(6) -0.1542(4) 0.0111(10) Uani 1 1 d . . .
O5 O 0.7345(6) 0.3374(6) -0.0506(4) 0.0104(9) Uani 1 1 d . . .
O6 O 0.9982(6) 0.4170(6) 0.1398(4) 0.0130(10) Uani 1 1 d . . .
O7 O 0.5096(6) -0.1025(6) 0.1504(4) 0.0131(10) Uani 1 1 d . . .
O8 O 1.1527(6) 0.0382(6) 0.0653(4) 0.0090(9) Uani 1 1 d . . .
O9 O 0.9158(6) -0.1679(6) 0.1938(4) 0.0100(9) Uani 1 1 d . . .
O10 O 1.1975(7) 0.0506(6) 0.3004(4) 0.0148(10) Uani 1 1 d . . .
O11 O 0.8137(6) 0.7638(6) 0.4281(4) 0.0134(10) Uani 1 1 d . . .
O12 O 1.1958(6) 0.6583(6) 0.2839(4) 0.0076(9) Uani 1 1 d . . .
O13 O 1.6424(6) 0.5526(6) 0.2755(4) 0.0114(10) Uani 1 1 d . . .

loop_
_atom_site_aniso_label
_atom_site_aniso_U_11
_atom_site_aniso_U_22
_atom_site_aniso_U_33
_atom_site_aniso_U_23
_atom_site_aniso_U_13
_atom_site_aniso_U_12
Bi1 0.00942(12) 0.01130(13) 0.00991(13) -0.00050(10) -0.00081(9) 0.00085(9)
Bi2 0.00593(11) 0.00938(13) 0.01138(13) 0.00121(10) 0.00072(9) -0.00015(9)
Mo1 0.0039(2) 0.0055(3) 0.0086(3) 0.0005(2) -0.00065(19) -0.00115(19)
Mo2 0.0034(2) 0.0069(3) 0.0091(3) 0.0020(2) -0.00008(19) -0.0009(2)
Se1 0.0061(3) 0.0067(3) 0.0085(3) 0.0008(2) -0.0007(2) -0.0003(2)
Se2 0.0064(3) 0.0062(3) 0.0088(3) 0.0006(3) -0.0003(2) -0.0010(2)
O1 0.006(2) 0.017(2) 0.016(3) -0.005(2) -0.0003(18) 0.0070(18)
O2 0.004(2) 0.007(2) 0.017(3) 0.0023(19) -0.0001(17) -0.0021(16)
O3 0.013(2) 0.013(2) 0.015(3) -0.003(2) -0.0053(19) -0.0044(18)
O4 0.008(2) 0.012(2) 0.014(3) -0.0007(19) -0.0042(18) -0.0031(17)
O5 0.018(2) 0.006(2) 0.009(2) -0.0008(18) -0.0010(18) -0.0050(18)
O6 0.008(2) 0.010(2) 0.021(3) -0.003(2) 0.0017(18) -0.0017(17)
O7 0.008(2) 0.012(2) 0.019(3) 0.002(2) -0.0012(19) 0.0011(18)
O8 0.005(2) 0.010(2) 0.012(2) 0.0039(19) 0.0005(17) -0.0016(16)
O9 0.006(2) 0.011(2) 0.013(3) 0.0061(19) -0.0020(17) -0.0014(17)
O10 0.018(2) 0.006(2) 0.021(3) -0.007(2) -0.004(2) -0.0011(18)
O11 0.018(2) 0.011(2) 0.011(3) -0.003(2) 0.0011(18) -0.0007(19)
O12 0.008(2) 0.006(2) 0.009(2) -0.0003(18) -0.0018(17) -0.0022(16)
O13 0.006(2) 0.012(2) 0.017(3) 0.009(2) -0.0035(18) -0.0039(17)

loop_
_atom_type_symbol
_atom_type_description
_atom_type_scat_dispersion_real
_atom_type_scat_dispersion_imag
_atom_type_scat_source
Bi Bi -4.1077 10.2566 'International Tables Vol C Tables 4.2.6.8 and 6.1.1.4'
Mo Mo -1.6832 0.6857 'International Tables Vol C Tables 4.2.6.8 and 6.1.1.4'
O O 0.0106 0.0060 'International Tables Vol C Tables 4.2.6.8 and 6.1.1.4'
Se Se -0.0929 2.2259 'International Tables Vol C Tables 4.2.6.8 and 6.1.1.4'

loop_
_geom_angle_atom_site_label_1
_geom_angle_atom_site_label_2
_geom_angle_atom_site_label_3
_geom_angle
_geom_angle_site_symmetry_1
_geom_angle_site_symmetry_3
_geom_angle_publ_flag
O8 Bi1 O8 72.13(16) . 2_755 ?
O8 Bi1 O9 64.85(14) . . ?
O8 Bi1 O9 86.21(17) 2_755 . ?
O8 Bi1 O5 102.41(14) . . ?
O8 Bi1 O5 67.34(16) 2_755 . ?
O9 Bi1 O5 153.40(16) . . ?
O8 Bi1 O3 113.12(14) . . ?
O8 Bi1 O3 154.07(14) 2_755 . ?
O9 Bi1 O3 74.50(16) . . ?
O5 Bi1 O3 131.44(15) . . ?
O8 Bi1 O6 72.44(16) . . ?
O8 Bi1 O6 121.14(15) 2_755 . ?
O9 Bi1 O6 117.77(16) . . ?
O5 Bi1 O6 76.45(15) . . ?
O3 Bi1 O6 83.72(15) . . ?
O8 Bi1 O7 126.56(15) . . ?
O8 Bi1 O7 80.13(15) 2_755 . ?
O9 Bi1 O7 68.64(15) . . ?
O5 Bi1 O7 107.65(14) . . ?
O3 Bi1 O7 76.81(15) . . ?
O6 Bi1 O7 157.03(15) . . ?
O12 Bi2 O13 82.60(16) . . ?
O12 Bi2 O4 76.49(16) . 2_765 ?
O13 Bi2 O4 73.67(16) . 2_765 ?
O12 Bi2 O1 74.09(17) . 2_766 ?
O13 Bi2 O1 77.87(18) . 2_766 ?
O4 Bi2 O1 141.15(15) 2_765 2_766 ?
O12 Bi2 O2 64.35(14) . . ?
O13 Bi2 O2 146.80(13) . . ?
O4 Bi2 O2 94.45(15) 2_765 . ?
O1 Bi2 O2 95.13(15) 2_766 . ?
O12 Bi2 O3 146.00(15) . 1_655 ?
O13 Bi2 O3 68.62(16) . 1_655 ?
O4 Bi2 O3 78.27(14) 2_765 1_655 ?
O1 Bi2 O3 114.97(14) 2_766 1_655 ?
O2 Bi2 O3 140.45(14) . 1_655 ?
O12 Bi2 O1 134.92(15) . 1_655 ?
O13 Bi2 O1 76.35(16) . 1_655 ?
O4 Bi2 O1 132.06(15) 2_765 1_655 ?
O1 Bi2 O1 62.81(16) 2_766 1_655 ?
O2 Bi2 O1 129.42(15) . 1_655 ?
O3 Bi2 O1 56.13(15) 1_655 1_655 ?
O10 Mo1 O7 103.1(2) . 1_655 ?
O10 Mo1 O8 99.6(2) . . ?
O7 Mo1 O8 99.56(19) 1_655 . ?
O10 Mo1 O12 96.1(2) . 1_545 ?
O7 Mo1 O12 109.84(17) 1_655 1_545 ?
O8 Mo1 O12 142.38(17) . 1_545 ?
O10 Mo1 O5 170.54(18) . 2_755 ?
O7 Mo1 O5 86.3(2) 1_655 2_755 ?
O8 Mo1 O5 79.15(19) . 2_755 ?
O12 Mo1 O5 79.83(19) 1_545 2_755 ?
O10 Mo1 O9 91.7(2) . . ?
O7 Mo1 O9 164.6(2) 1_655 . ?
O8 Mo1 O9 73.56(16) . . ?
O12 Mo1 O9 72.01(15) 1_545 . ?
O5 Mo1 O9 78.92(16) 2_755 . ?
O10 Mo1 Mo2 90.38(17) . 1_545 ?
O7 Mo1 Mo2 148.22(14) 1_655 1_545 ?
O8 Mo1 Mo2 106.47(14) . 1_545 ?
O12 Mo1 Mo2 39.26(12) 1_545 1_545 ?
O5 Mo1 Mo2 81.06(13) 2_755 1_545 ?
O9 Mo1 Mo2 33.19(10) . 1_545 ?
O11 Mo2 O13 102.9(2) . 1_455 ?
O11 Mo2 O9 103.2(2) . 1_565 ?
O13 Mo2 O9 104.15(18) 1_455 1_565 ?
O11 Mo2 O2 93.0(2) . . ?
O13 Mo2 O2 94.72(18) 1_455 . ?
O9 Mo2 O2 151.42(18) 1_565 . ?
O11 Mo2 O12 97.87(19) . . ?
O13 Mo2 O12 157.8(2) 1_455 . ?
O9 Mo2 O12 78.35(16) 1_565 . ?
O2 Mo2 O12 76.22(16) . . ?
O11 Mo2 O6 168.37(16) . . ?
O13 Mo2 O6 80.64(19) 1_455 . ?
O9 Mo2 O6 86.4(2) 1_565 . ?
O2 Mo2 O6 75.57(18) . . ?
O12 Mo2 O6 77.46(16) . . ?
O11 Mo2 Mo1 98.60(16) . 1_565 ?
O13 Mo2 Mo1 144.60(14) 1_455 1_565 ?
O9 Mo2 Mo1 42.95(13) 1_565 1_565 ?
O2 Mo2 Mo1 111.98(13) . 1_565 ?
O12 Mo2 Mo1 35.90(11) . 1_565 ?
O6 Mo2 Mo1 83.92(12) . 1_565 ?
O3 Se1 O1 96.2(2) . . ?
O3 Se1 O2 102.2(2) . . ?
O1 Se1 O2 99.4(2) . . ?
O4 Se2 O5 103.3(2) . . ?
O4 Se2 O6 104.1(2) . 2_765 ?
O5 Se2 O6 99.4(2) . 2_765 ?
Se1 O1 Bi2 129.8(2) . 2_766 ?
Se1 O1 Bi2 102.1(2) . 1_455 ?
Bi2 O1 Bi2 117.19(16) 2_766 1_455 ?
Se1 O2 Mo2 125.6(2) . . ?
Se1 O2 Bi2 128.95(19) . . ?
Mo2 O2 Bi2 104.93(16) . . ?
Se1 O3 Bi1 133.4(2) . . ?
Se1 O3 Bi2 103.8(2) . 1_455 ?
Bi1 O3 Bi2 107.43(15) . 1_455 ?
Se2 O4 Bi2 127.7(2) . 2_765 ?
Se2 O5 Mo1 130.9(2) . 2_755 ?
Se2 O5 Bi1 126.2(2) . . ?
Mo1 O5 Bi1 99.20(17) 2_755 . ?
Se2 O6 Mo2 124.4(2) 2_765 . ?
Se2 O6 Bi1 114.9(2) 2_765 . ?
Mo2 O6 Bi1 119.48(18) . . ?
Mo1 O7 Bi1 144.4(2) 1_455 . ?
Mo1 O8 Bi1 110.2(2) . . ?
Mo1 O8 Bi1 112.9(2) . 2_755 ?
Bi1 O8 Bi1 107.87(16) . 2_755 ?
Mo2 O9 Mo1 103.87(17) 1_545 . ?
Mo2 O9 Bi1 150.4(2) 1_545 . ?
Mo1 O9 Bi1 98.62(16) . . ?
Mo1 O12 Mo2 104.85(17) 1_565 . ?
Mo1 O12 Bi2 139.9(2) 1_565 . ?
Mo2 O12 Bi2 114.33(18) . . ?
Mo2 O13 Bi2 146.1(2) 1_655 . ?

loop_
_geom_bond_atom_site_label_1
_geom_bond_atom_site_label_2
_geom_bond_distance
_geom_bond_site_symmetry_2
_geom_bond_publ_flag
Bi1 O8 2.332(5) . ?
Bi1 O8 2.342(5) 2_755 ?
Bi1 O9 2.367(4) . ?
Bi1 O5 2.455(4) . ?
Bi1 O3 2.465(6) . ?
Bi1 O6 2.488(5) . ?
Bi1 O7 2.581(5) . ?
Bi2 O12 2.253(4) . ?
Bi2 O13 2.254(4) . ?
Bi2 O4 2.324(5) 2_765 ?
Bi2 O1 2.390(5) 2_766 ?
Bi2 O2 2.545(5) . ?
Bi2 O3 2.644(5) 1_655 ?
Bi2 O1 2.678(5) 1_655 ?
Mo1 O10 1.711(5) . ?
Mo1 O7 1.711(4) 1_655 ?
Mo1 O8 1.933(4) . ?
Mo1 O12 1.948(4) 1_545 ?
Mo1 O5 2.229(5) 2_755 ?
Mo1 O9 2.254(5) . ?
Mo1 Mo2 3.212(3) 1_545 ?
Mo2 O11 1.714(5) . ?
Mo2 O13 1.744(4) 1_455 ?
Mo2 O9 1.811(4) 1_565 ?
Mo2 O2 2.056(4) . ?
Mo2 O12 2.103(4) . ?
Mo2 O6 2.442(5) . ?
Mo2 Mo1 3.212(3) 1_565 ?
Se1 O3 1.675(5) . ?
Se1 O1 1.689(4) . ?
Se1 O2 1.749(4) . ?
Se2 O4 1.693(4) . ?
Se2 O5 1.727(4) . ?
Se2 O6 1.729(5) 2_765 ?
O1 Bi2 2.390(5) 2_766 ?
O1 Bi2 2.678(5) 1_455 ?
O3 Bi2 2.644(5) 1_455 ?
O4 Bi2 2.324(5) 2_765 ?
O5 Mo1 2.229(5) 2_755 ?
O6 Se2 1.729(5) 2_765 ?
O7 Mo1 1.711(4) 1_455 ?
O8 Bi1 2.342(5) 2_755 ?
O9 Mo2 1.811(4) 1_545 ?
O12 Mo1 1.948(4) 1_565 ?
O13 Mo2 1.744(4) 1_655 ?
